data_2214418
loop_
_publ_author_name
'Hao, Lu-Jiang'
'Bao, Zhen-Min'
'Yu, Tong-Li'

_publ_section_title <i>catena</i>-Poly[[(2,2-bipyridine)cobalt(II)]-\m-imidazole-4,5-dicarboxylato]
_journal_coeditor_code WM2118
_journal_issue 7
_journal_name_full 'Acta Crystallographica Section E'
_journal_page_first m1871
_journal_page_last m1871
_journal_paper_doi 10.1107/S1600536807027699
_journal_volume 63
_journal_year 2007
_chemical_formula_iupac '[Co (C5 H N2 O4) (C10 H8 N2)]'
_chemical_formula_moiety 'C15 H9 Co N4 O4'
_chemical_formula_sum 'C15 H9 Co N4 O4'
_chemical_formula_weight 368.19
_chemical_name_systematic
;
catena-Poly[[(2,2-bipyridine)cobalt(II)]-\m-imidazole-4,5-dicarboxylato]
;
_space_group_IT_number 14
_symmetry_cell_setting monoclinic
_symmetry_space_group_name_Hall '-P 2ybc'
_symmetry_space_group_name_H-M 'P 1 21/c 1'
_atom_sites_solution_hydrogens geom
_atom_sites_solution_primary direct
_atom_sites_solution_secondary difmap
_audit_creation_method SHELXL-97
_cell_angle_alpha 90.00
_cell_angle_beta 101.8010(10)
_cell_angle_gamma 90.00
_cell_formula_units_Z 8
_cell_length_a 20.5002(10)
_cell_length_b 9.6500(5)
_cell_length_c 14.7623(7)
_cell_measurement_reflns_used 5547
_cell_measurement_temperature 293(2)
_cell_measurement_theta_max 26.06
_cell_measurement_theta_min 2.34
_cell_volume 2858.7(2)
_computing_cell_refinement 'SAINT (Bruker, 1999)'
_computing_data_collection 'SMART (Bruker, 1998)'
_computing_data_reduction SAINT
_computing_molecular_graphics 'XP in SHELXTL (Bruker, 1999)'
_computing_publication_material SHELXTL
_computing_structure_refinement 'SHELXL97 (Sheldrick, 1997)'
_computing_structure_solution 'SHELXS97 (Sheldrick, 1997)'
_diffrn_ambient_temperature 293(2)
_diffrn_measured_fraction_theta_full 0.985
_diffrn_measured_fraction_theta_max 0.985
_diffrn_measurement_device_type 'Bruker APEX II CCD area-detector'
_diffrn_measurement_method '\f and \w'
_diffrn_radiation_monochromator graphite
_diffrn_radiation_source 'fine-focus sealed tube'
_diffrn_radiation_type MoK\a
_diffrn_radiation_wavelength 0.71073
_diffrn_reflns_av_R_equivalents 0.0267
_diffrn_reflns_av_sigmaI/netI 0.0297
_diffrn_reflns_limit_h_max 20
_diffrn_reflns_limit_h_min -25
_diffrn_reflns_limit_k_max 10
_diffrn_reflns_limit_k_min -11
_diffrn_reflns_limit_l_max 18
_diffrn_reflns_limit_l_min -17
_diffrn_reflns_number 15047
_diffrn_reflns_theta_full 26.06
_diffrn_reflns_theta_max 26.06
_diffrn_reflns_theta_min 2.34
_diffrn_standards_number 0
_exptl_absorpt_coefficient_mu 1.230
_exptl_absorpt_correction_T_max 0.8868
_exptl_absorpt_correction_T_min 0.8868
_exptl_absorpt_correction_type multi-scan
_exptl_absorpt_process_details '(SADABS; Sheldrick, 1996)'
_exptl_crystal_colour red
_exptl_crystal_density_diffrn 1.711
_exptl_crystal_density_method 'not measured'
_exptl_crystal_description cube
_exptl_crystal_F_000 1488
_exptl_crystal_size_max 0.10
_exptl_crystal_size_mid 0.10
_exptl_crystal_size_min 0.10
_refine_diff_density_max 0.542
_refine_diff_density_min -0.354
_refine_ls_extinction_method none
_refine_ls_goodness_of_fit_ref 1.001
_refine_ls_hydrogen_treatment constr
_refine_ls_matrix_type full
_refine_ls_number_parameters 433
_refine_ls_number_reflns 5563
_refine_ls_number_restraints 0
_refine_ls_restrained_S_all 1.001
_refine_ls_R_factor_all 0.0378
_refine_ls_R_factor_gt 0.0320
_refine_ls_shift/su_max 0.001
_refine_ls_shift/su_mean 0.000
_refine_ls_structure_factor_coef Fsqd
_refine_ls_weighting_details 'w=1/[\s^2^(Fo^2^)+(0.039P)^2^+0.9045P] where P=(Fo^2^+2Fc^2^)/3'
_refine_ls_weighting_scheme calc
_refine_ls_wR_factor_gt 0.0995
_refine_ls_wR_factor_ref 0.1039
_reflns_number_gt 4855
_reflns_number_total 5563
_reflns_threshold_expression I>2\s(I)
_cod_data_source_file wm2118.cif
_cod_data_source_block I
_cod_depositor_comments
;
The following automatic conversions were performed:
'_symmetry_cell_setting' value 'Monoclinic' changed to 'monoclinic'
according to '/home/saulius/struct/CIF-dictionaries/cif_core.dic'
dictionary named 'cif_core.dic' version 2.4.1 from 2010-06-29.

Automatic conversion script
Id: cif_fix_enum 1527 2010-12-29 10:47:43Z saulius 

The following automatic conversions were performed:

'_symmetry_cell_setting' value 'Monoclinic' changed to 'monoclinic'
according to /home/saulius/struct/CIF-dictionaries/cif_core.dic
dictionary named 'cif_core.dic' version 2.4.1 from 2010-06-29.

Automatic conversion script
Id: cif_fix_values 1715 2011-07-08 13:25:40Z adriana 
;
_cod_original_sg_symbol_H-M 'P 21/c'
_cod_database_code 2214418
_cod_database_fobs_code 2214418

loop_
_symmetry_equiv_pos_as_xyz
'x, y, z'
'-x, y+1/2, -z+1/2'
'-x, -y, -z'
'x, -y-1/2, z-1/2'

loop_
_atom_site_type_symbol
_atom_site_label
_atom_site_fract_x
_atom_site_fract_y
_atom_site_fract_z
_atom_site_U_iso_or_equiv
_atom_site_adp_type
_atom_site_calc_flag
_atom_site_refinement_flags
_atom_site_occupancy
Co Co1 0.899411(13) -0.02479(3) 0.214401(19) 0.01403(10) Uani d . 1
Co Co2 0.597903(14) 0.09584(3) 0.81973(2) 0.01626(10) Uani d . 1
N N1 0.94287(10) -0.2240(2) 0.23760(13) 0.0241(4) Uani d . 1
O O1 0.91439(9) -0.00358(18) 0.07122(12) 0.0264(4) Uani d . 1
O O3 0.89860(9) -0.05143(19) 0.35923(12) 0.0292(4) Uani d . 1
O O7 0.61837(9) 0.0776(2) 0.67573(13) 0.0326(4) Uani d . 1
O O5 0.56793(9) 0.1364(2) 0.95260(13) 0.0325(4) Uani d . 1
N N5 0.54592(10) 0.2810(2) 0.79047(14) 0.0262(5) Uani d . 1
N N2 0.98575(11) 0.0964(2) 0.23543(14) 0.0244(5) Uani d . 1
N N6 0.52456(10) -0.0428(2) 0.75854(14) 0.0258(5) Uani d . 1
N N7 0.66335(11) -0.0778(2) 0.87713(15) 0.0276(5) Uani d . 1
N N8 0.69413(10) 0.1864(2) 0.85720(14) 0.0273(5) Uani d . 1
N N3 0.84013(11) 0.1734(2) 0.17796(15) 0.0292(5) Uani d . 1
N N4 0.79750(11) -0.0866(2) 0.17980(15) 0.0274(5) Uani d . 1
C C25 0.72862(13) -0.0456(3) 0.90105(17) 0.0268(5) Uani d . 1
C C26 0.74592(13) 0.1016(3) 0.88752(17) 0.0259(5) Uani d . 1
C C27 0.81097(13) 0.1492(3) 0.90555(18) 0.0316(6) Uani d . 1
H H27 0.8461 0.0881 0.9249 0.038 Uiso calc R 1
O O8 0.58403(10) -0.0419(2) 0.54499(13) 0.0335(4) Uani d . 1
O O4 0.94588(10) -0.1818(2) 0.47970(12) 0.0368(5) Uani d . 1
O O6 0.49477(10) 0.2666(2) 1.00903(12) 0.0345(4) Uani d . 1
O O2 0.96716(9) 0.13600(19) -0.01065(11) 0.0286(4) Uani d . 1
C C4 0.93289(12) -0.1533(3) 0.39434(17) 0.0262(5) Uani d . 1
C C17 0.51348(12) 0.3156(3) 0.85967(17) 0.0251(5) Uani d . 1
C C20 0.47894(12) -0.1313(3) 0.77887(17) 0.0263(5) Uani d . 1
H H20 0.4658 -0.1319 0.8355 0.032 Uiso calc R 1
C C24 0.77644(13) -0.1446(3) 0.93791(18) 0.0313(6) Uani d . 1
H H24 0.8213 -0.1207 0.9542 0.038 Uiso calc R 1
C C1 0.95748(12) 0.0865(2) 0.06645(17) 0.0234(5) Uani d . 1
C C18 0.52989(12) -0.0767(3) 0.67016(17) 0.0241(5) Uani d . 1
C C5 0.97688(12) -0.3213(3) 0.20100(16) 0.0245(5) Uani d . 1
H H5 0.9747 -0.3305 0.1377 0.029 Uiso calc R 1
C C30 0.70633(13) 0.3206(3) 0.84595(18) 0.0301(6) Uani d . 1
H H30 0.6705 0.3795 0.8250 0.036 Uiso calc R 1
C C2 0.99722(12) 0.1434(3) 0.15254(16) 0.0232(5) Uani d . 1
C C3 0.95937(12) -0.2470(2) 0.33094(16) 0.0231(5) Uani d . 1
C C28 0.82316(14) 0.2885(3) 0.89459(19) 0.0339(6) Uani d . 1
H H28 0.8665 0.3228 0.9075 0.041 Uiso calc R 1
C C16 0.52682(12) 0.2342(3) 0.94635(17) 0.0270(5) Uani d . 1
C C19 0.58001(13) -0.0072(3) 0.62809(18) 0.0270(5) Uani d . 1
C C15 0.77793(14) -0.2154(3) 0.19535(19) 0.0326(6) Uani d . 1
H H15 0.8103 -0.2803 0.2198 0.039 Uiso calc R 1
C C11 0.75122(13) 0.0084(3) 0.14536(17) 0.0280(6) Uani d . 1
C C10 0.77552(13) 0.1525(3) 0.13920(17) 0.0282(5) Uani d . 1
C C29 0.76973(14) 0.3755(3) 0.86409(18) 0.0312(6) Uani d . 1
H H29 0.7764 0.4696 0.8559 0.037 Uiso calc R 1
C C12 0.68375(14) -0.0266(3) 0.1226(2) 0.0392(7) Uani d . 1
H H12 0.6522 0.0392 0.0968 0.047 Uiso calc R 1
C C6 0.86422(15) 0.3021(3) 0.1792(2) 0.0358(6) Uani d . 1
H H6 0.9087 0.3171 0.2063 0.043 Uiso calc R 1
C C22 0.68865(14) -0.3107(3) 0.92572(19) 0.0352(6) Uani d . 1
H H22 0.6738 -0.4000 0.9337 0.042 Uiso calc R 1
C C9 0.73395(15) 0.2603(3) 0.10184(19) 0.0369(6) Uani d . 1
H H9 0.6893 0.2438 0.0761 0.044 Uiso calc R 1
C C23 0.75606(14) -0.2780(3) 0.94960(19) 0.0348(6) Uani d . 1
H H23 0.7871 -0.3459 0.9733 0.042 Uiso calc R 1
C C14 0.71227(14) -0.2561(3) 0.1769(2) 0.0402(7) Uani d . 1
H H14 0.7003 -0.3459 0.1896 0.048 Uiso calc R 1
C C21 0.64446(14) -0.2074(3) 0.89001(19) 0.0337(6) Uani d . 1
H H21 0.5994 -0.2290 0.8741 0.040 Uiso calc R 1
C C8 0.75973(17) 0.3918(3) 0.1035(2) 0.0445(8) Uani d . 1
H H8A 0.7326 0.4655 0.0787 0.053 Uiso calc R 1
C C13 0.66438(15) -0.1595(4) 0.1388(2) 0.0464(8) Uani d . 1
H H13 0.6196 -0.1842 0.1243 0.056 Uiso calc R 1
C C7 0.82565(17) 0.4142(3) 0.1418(2) 0.0432(7) Uani d . 1
H H7 0.8440 0.5024 0.1428 0.052 Uiso calc R 1

loop_
_atom_site_aniso_label
_atom_site_aniso_U_11
_atom_site_aniso_U_22
_atom_site_aniso_U_33
_atom_site_aniso_U_12
_atom_site_aniso_U_13
_atom_site_aniso_U_23
Co1 0.01135(17) 0.01285(17) 0.01726(17) 0.00016(10) 0.00146(12) 0.00298(11)
Co2 0.01115(17) 0.01302(17) 0.02239(18) 0.00011(10) -0.00177(12) -0.00095(11)
N1 0.0253(11) 0.0242(11) 0.0222(10) 0.0010(8) 0.0032(8) 0.0019(8)
O1 0.0249(9) 0.0274(9) 0.0260(9) -0.0046(7) 0.0033(7) -0.0023(7)
O3 0.0312(10) 0.0270(9) 0.0299(9) 0.0081(8) 0.0076(8) 0.0014(8)
O7 0.0272(10) 0.0338(10) 0.0371(10) -0.0060(8) 0.0073(8) -0.0015(8)
O5 0.0315(10) 0.0313(10) 0.0326(9) 0.0040(8) 0.0015(8) 0.0056(8)
N5 0.0257(11) 0.0272(11) 0.0248(10) 0.0004(9) 0.0034(8) -0.0005(9)
N2 0.0261(11) 0.0242(11) 0.0221(10) -0.0011(8) 0.0031(8) 0.0000(8)
N6 0.0218(11) 0.0278(12) 0.0265(10) 0.0006(9) 0.0019(8) -0.0011(9)
N7 0.0244(11) 0.0260(11) 0.0317(11) -0.0010(9) 0.0041(9) 0.0023(9)
N8 0.0251(11) 0.0271(11) 0.0281(11) -0.0012(9) 0.0017(9) -0.0004(9)
N3 0.0285(12) 0.0278(12) 0.0320(11) 0.0036(9) 0.0074(9) 0.0009(9)
N4 0.0244(11) 0.0313(12) 0.0266(11) 0.0001(9) 0.0053(9) 0.0014(9)
C25 0.0252(13) 0.0288(14) 0.0251(12) -0.0005(10) 0.0023(10) -0.0006(10)
C26 0.0249(13) 0.0283(14) 0.0234(12) 0.0009(10) 0.0023(10) -0.0003(10)
C27 0.0277(14) 0.0314(14) 0.0341(14) 0.0005(11) 0.0027(11) 0.0048(11)
O8 0.0340(11) 0.0371(11) 0.0316(10) -0.0005(8) 0.0121(8) -0.0006(8)
O4 0.0481(12) 0.0397(11) 0.0233(9) 0.0145(9) 0.0090(8) 0.0014(8)
O6 0.0380(11) 0.0374(11) 0.0288(9) 0.0010(9) 0.0089(8) 0.0036(8)
O2 0.0311(10) 0.0309(9) 0.0227(8) -0.0025(8) 0.0033(7) -0.0005(7)
C4 0.0253(13) 0.0265(13) 0.0264(12) 0.0010(10) 0.0046(10) 0.0002(10)
C17 0.0219(12) 0.0266(13) 0.0258(12) -0.0021(10) 0.0024(10) -0.0006(10)
C20 0.0237(13) 0.0281(13) 0.0267(12) -0.0020(10) 0.0040(10) 0.0000(10)
C24 0.0256(14) 0.0338(15) 0.0324(13) 0.0025(11) 0.0010(11) -0.0001(11)
C1 0.0220(12) 0.0228(12) 0.0255(12) 0.0021(10) 0.0049(10) 0.0000(9)
C18 0.0213(12) 0.0244(12) 0.0255(12) 0.0039(10) 0.0024(10) 0.0006(10)
C5 0.0270(13) 0.0264(13) 0.0197(11) 0.0010(10) 0.0039(9) 0.0005(10)
C30 0.0306(14) 0.0248(13) 0.0339(13) 0.0008(11) 0.0042(11) 0.0029(11)
C2 0.0222(12) 0.0236(12) 0.0230(11) 0.0021(10) 0.0027(9) 0.0005(10)
C3 0.0219(12) 0.0232(12) 0.0237(11) -0.0010(10) 0.0039(9) 0.0005(10)
C28 0.0273(14) 0.0386(16) 0.0348(14) -0.0076(12) 0.0037(11) 0.0022(12)
C16 0.0247(13) 0.0261(13) 0.0282(12) -0.0032(10) 0.0005(10) 0.0003(10)
C19 0.0243(13) 0.0261(13) 0.0302(13) 0.0041(10) 0.0043(10) 0.0012(10)
C15 0.0315(14) 0.0288(14) 0.0362(14) -0.0030(11) 0.0036(11) 0.0004(11)
C11 0.0249(13) 0.0349(14) 0.0230(12) 0.0040(11) 0.0021(10) -0.0011(10)
C10 0.0267(13) 0.0350(14) 0.0240(12) 0.0061(11) 0.0077(10) 0.0036(11)
C29 0.0353(15) 0.0261(13) 0.0311(13) -0.0067(11) 0.0045(11) 0.0029(11)
C12 0.0253(14) 0.0472(18) 0.0426(16) 0.0040(12) 0.0013(12) -0.0010(13)
C6 0.0366(16) 0.0295(14) 0.0440(16) 0.0029(12) 0.0141(13) 0.0015(12)
C22 0.0387(16) 0.0246(13) 0.0412(15) -0.0010(12) 0.0056(12) 0.0045(12)
C9 0.0328(15) 0.0417(17) 0.0364(15) 0.0109(13) 0.0072(12) 0.0073(13)
C23 0.0353(15) 0.0281(14) 0.0386(15) 0.0085(12) 0.0018(12) 0.0047(12)
C14 0.0359(16) 0.0388(16) 0.0448(16) -0.0091(13) 0.0060(13) -0.0024(13)
C21 0.0279(14) 0.0326(15) 0.0398(15) -0.0042(11) 0.0051(11) 0.0019(12)
C8 0.0463(19) 0.0386(18) 0.0511(18) 0.0192(14) 0.0160(15) 0.0123(14)
C13 0.0246(15) 0.056(2) 0.0560(19) -0.0085(14) 0.0023(13) -0.0086(16)
C7 0.051(2) 0.0271(15) 0.0553(19) 0.0068(13) 0.0197(16) 0.0043(13)

loop_
_atom_type_symbol
_atom_type_description
_atom_type_scat_dispersion_real
_atom_type_scat_dispersion_imag
_atom_type_scat_source
C C 0.0033 0.0016 'International Tables Vol C Tables 4.2.6.8 and 6.1.1.4'
H H 0.0000 0.0000 'International Tables Vol C Tables 4.2.6.8 and 6.1.1.4'
N N 0.0061 0.0033 'International Tables Vol C Tables 4.2.6.8 and 6.1.1.4'
O O 0.0106 0.0060 'International Tables Vol C Tables 4.2.6.8 and 6.1.1.4'
Co Co 0.3494 0.9721 'International Tables Vol C Tables 4.2.6.8 and 6.1.1.4'

loop_
_geom_angle_atom_site_label_1
_geom_angle_atom_site_label_2
_geom_angle_atom_site_label_3
_geom_angle_site_symmetry_1
_geom_angle_site_symmetry_3
_geom_angle
N2 Co1 N1 . . 99.69(8)
N2 Co1 N4 . . 161.87(8)
N1 Co1 N4 . . 98.29(8)
N2 Co1 O3 . . 95.59(8)
N1 Co1 O3 . . 79.61(7)
N4 Co1 O3 . . 89.90(7)
N2 Co1 O1 . . 79.10(7)
N1 Co1 O1 . . 95.90(7)
N4 Co1 O1 . . 96.78(7)
O3 Co1 O1 . . 172.46(7)
N2 Co1 N3 . . 87.70(8)
N1 Co1 N3 . . 171.99(8)
N4 Co1 N3 . . 74.22(8)
O3 Co1 N3 . . 102.88(7)
O1 Co1 N3 . . 82.39(7)
N6 Co2 N5 . . 99.70(8)
N6 Co2 N8 . . 158.35(8)
N5 Co2 N8 . . 96.30(8)
N6 Co2 N7 . . 90.40(8)
N5 Co2 N7 . . 168.06(8)
N8 Co2 N7 . . 75.70(8)
N6 Co2 O5 . . 101.08(8)
N5 Co2 O5 . . 78.96(7)
N8 Co2 O5 . . 96.21(8)
N7 Co2 O5 . . 92.93(7)
N6 Co2 O7 . . 78.32(7)
N5 Co2 O7 . . 93.30(7)
N8 Co2 O7 . . 86.32(7)
N7 Co2 O7 . . 94.99(8)
O5 Co2 O7 . . 172.05(7)
C5 N1 C3 . . 104.4(2)
C5 N1 Co1 . . 143.46(17)
C3 N1 Co1 . . 108.64(16)
C1 O1 Co1 . . 110.88(15)
C4 O3 Co1 . . 112.63(16)
C19 O7 Co2 . . 111.41(17)
C16 O5 Co2 . . 111.86(16)
C20 N5 C17 2_656 . 104.3(2)
C20 N5 Co2 2_656 . 142.80(17)
C17 N5 Co2 . . 111.18(16)
C5 N2 C2 2_755 . 104.5(2)
C5 N2 Co1 2_755 . 141.16(18)
C2 N2 Co1 . . 110.34(15)
C20 N6 C18 . . 104.8(2)
C20 N6 Co2 . . 141.90(18)
C18 N6 Co2 . . 112.09(17)
C21 N7 C25 . . 118.7(2)
C21 N7 Co2 . . 126.56(18)
C25 N7 Co2 . . 114.77(17)
C30 N8 C26 . . 118.5(2)
C30 N8 Co2 . . 123.64(18)
C26 N8 Co2 . . 117.67(17)
C6 N3 C10 . . 118.3(2)
C6 N3 Co1 . . 126.98(19)
C10 N3 Co1 . . 113.98(17)
C15 N4 C11 . . 119.0(2)
C15 N4 Co1 . . 122.09(18)
C11 N4 Co1 . . 118.81(18)
N7 C25 C24 . . 121.6(2)
N7 C25 C26 . . 115.8(2)
C24 C25 C26 . . 122.5(2)
N8 C26 C27 . . 121.8(2)
N8 C26 C25 . . 115.7(2)
C27 C26 C25 . . 122.6(2)
C28 C27 C26 . . 119.4(3)
C28 C27 H27 . . 120.3
C26 C27 H27 . . 120.3
O3 C4 O4 . . 124.5(2)
O3 C4 C3 . . 117.6(2)
O4 C4 C3 . . 117.9(2)
N5 C17 C18 . 2_656 109.0(2)
N5 C17 C16 . . 118.9(2)
C18 C17 C16 2_656 . 132.0(2)
N5 C20 N6 2_646 . 113.7(2)
N5 C20 H20 2_646 . 123.1
N6 C20 H20 . . 123.1
C23 C24 C25 . . 118.8(3)
C23 C24 H24 . . 120.6
C25 C24 H24 . . 120.6
O1 C1 O2 . . 123.1(2)
O1 C1 C2 . . 118.9(2)
O2 C1 C2 . . 117.9(2)
N6 C18 C17 . 2_646 108.2(2)
N6 C18 C19 . . 119.5(2)
C17 C18 C19 2_646 . 132.1(2)
N2 C5 N1 2_745 . 113.6(2)
N2 C5 H5 2_745 . 123.2
N1 C5 H5 . . 123.2
N8 C30 C29 . . 122.8(3)
N8 C30 H30 . . 118.6
C29 C30 H30 . . 118.6
N2 C2 C3 . 2_755 108.7(2)
N2 C2 C1 . . 118.9(2)
C3 C2 C1 2_755 . 131.8(2)
N1 C3 C2 . 2_745 108.8(2)
N1 C3 C4 . . 119.3(2)
C2 C3 C4 2_745 . 131.8(2)
C29 C28 C27 . . 118.6(3)
C29 C28 H28 . . 120.7
C27 C28 H28 . . 120.7
O5 C16 O6 . . 124.5(2)
O5 C16 C17 . . 117.7(2)
O6 C16 C17 . . 117.7(2)
O7 C19 O8 . . 123.4(2)
O7 C19 C18 . . 118.5(2)
O8 C19 C18 . . 118.0(2)
N4 C15 C14 . . 123.1(3)
N4 C15 H15 . . 118.5
C14 C15 H15 . . 118.5
N4 C11 C12 . . 121.0(3)
N4 C11 C10 . . 116.2(2)
C12 C11 C10 . . 122.6(2)
N3 C10 C9 . . 121.9(3)
N3 C10 C11 . . 115.3(2)
C9 C10 C11 . . 122.7(2)
C28 C29 C30 . . 118.9(3)
C28 C29 H29 . . 120.6
C30 C29 H29 . . 120.6
C13 C12 C11 . . 119.3(3)
C13 C12 H12 . . 120.3
C11 C12 H12 . . 120.3
N3 C6 C7 . . 122.8(3)
N3 C6 H6 . . 118.6
C7 C6 H6 . . 118.6
C21 C22 C23 . . 118.3(3)
C21 C22 H22 . . 120.8
C23 C22 H22 . . 120.8
C8 C9 C10 . . 118.9(3)
C8 C9 H9 . . 120.5
C10 C9 H9 . . 120.5
C24 C23 C22 . . 119.5(3)
C24 C23 H23 . . 120.3
C22 C23 H23 . . 120.3
C15 C14 C13 . . 118.1(3)
C15 C14 H14 . . 120.9
C13 C14 H14 . . 120.9
N7 C21 C22 . . 123.1(3)
N7 C21 H21 . . 118.5
C22 C21 H21 . . 118.5
C7 C8 C9 . . 119.7(3)
C7 C8 H8A . . 120.1
C9 C8 H8A . . 120.1
C12 C13 C14 . . 119.4(3)
C12 C13 H13 . . 120.3
C14 C13 H13 . . 120.3
C8 C7 C6 . . 118.4(3)
C8 C7 H7 . . 120.8
C6 C7 H7 . . 120.8

loop_
_geom_bond_atom_site_label_1
_geom_bond_atom_site_label_2
_geom_bond_site_symmetry_2
_geom_bond_distance
_geom_bond_publ_flag
Co1 N2 . 2.091(2) y
Co1 N1 . 2.117(2) y
Co1 N4 . 2.132(2) y
Co1 O3 . 2.1569(18) y
Co1 O1 . 2.2067(18) y
Co1 N3 . 2.271(2) y
Co2 N6 . 2.077(2) y
Co2 N5 . 2.080(2) y
Co2 N8 . 2.125(2) y
Co2 N7 . 2.205(2) y
Co2 O5 . 2.2071(19) y
Co2 O7 . 2.2562(19) y
N1 C5 . 1.347(3) ?
N1 C3 . 1.368(3) ?
O1 C1 . 1.252(3) ?
O3 C4 . 1.257(3) ?
O7 C19 . 1.248(3) ?
O5 C16 . 1.257(3) ?
N5 C20 2_656 1.345(3) ?
N5 C17 . 1.369(3) ?
N2 C5 2_755 1.344(3) ?
N2 C2 . 1.370(3) ?
N6 C20 . 1.345(3) ?
N6 C18 . 1.371(3) ?
N7 C21 . 1.334(3) ?
N7 C25 . 1.348(3) ?
N8 C30 . 1.335(3) ?
N8 C26 . 1.343(3) ?
N3 C6 . 1.335(4) ?
N3 C10 . 1.346(3) ?
N4 C15 . 1.341(3) ?
N4 C11 . 1.342(3) ?
C25 C24 . 1.397(4) ?
C25 C26 . 1.488(4) ?
C26 C27 . 1.384(4) ?
C27 C28 . 1.383(4) ?
C27 H27 . 0.9300 ?
O8 C19 . 1.290(3) ?
O4 C4 . 1.264(3) ?
O6 C16 . 1.278(3) ?
O2 C1 . 1.286(3) ?
C4 C3 . 1.482(3) ?
C17 C18 2_656 1.380(4) ?
C17 C16 . 1.479(3) ?
C20 N5 2_646 1.345(3) ?
C20 H20 . 0.9300 ?
C24 C23 . 1.375(4) ?
C24 H24 . 0.9300 ?
C1 C2 . 1.469(3) ?
C18 C17 2_646 1.380(4) ?
C18 C19 . 1.467(4) ?
C5 N2 2_745 1.344(3) ?
C5 H5 . 0.9300 ?
C30 C29 . 1.378(4) ?
C30 H30 . 0.9300 ?
C2 C3 2_755 1.371(3) ?
C3 C2 2_745 1.371(3) ?
C28 C29 . 1.381(4) ?
C28 H28 . 0.9300 ?
C15 C14 . 1.375(4) ?
C15 H15 . 0.9300 ?
C11 C12 . 1.396(4) ?
C11 C10 . 1.486(4) ?
C10 C9 . 1.386(4) ?
C29 H29 . 0.9300 ?
C12 C13 . 1.378(4) ?
C12 H12 . 0.9300 ?
C6 C7 . 1.386(4) ?
C6 H6 . 0.9300 ?
C22 C21 . 1.377(4) ?
C22 C23 . 1.391(4) ?
C22 H22 . 0.9300 ?
C9 C8 . 1.373(4) ?
C9 H9 . 0.9300 ?
C23 H23 . 0.9300 ?
C14 C13 . 1.387(4) ?
C14 H14 . 0.9300 ?
C21 H21 . 0.9300 ?
C8 C7 . 1.371(5) ?
C8 H8A . 0.9300 ?
C13 H13 . 0.9300 ?
C7 H7 . 0.9300 ?
